data_7155355
loop_
_publ_author_name
'Al-Maharik, Nawaf'
'Kirsch, Peer'
'Slawin, Alexandra M. Z.'
'Cordes, David B.'
'O'Hagan, David'

_publ_section_title
;
 Fluorinated liquid crystals: evaluation of selectively fluorinated
 facially polarised cyclohexyl motifs for liquid crystal applications.
;
_journal_issue 42
_journal_name_full 'Organic &amp; biomolecular chemistry'
_journal_page_first 9974
_journal_page_last 9980
_journal_paper_doi 10.1039/c6ob01986b
_journal_volume 14
_journal_year 2016
_chemical_formula_moiety 'C23 H28 F8 O6 S2'
_chemical_formula_sum 'C23 H28 F8 O6 S2'
_chemical_formula_weight 616.58
_space_group_crystal_system triclinic
_space_group_IT_number 2
_space_group_name_Hall '-P 1'
_space_group_name_H-M_alt 'P -1'
_symmetry_space_group_name_Hall '-P 1'
_symmetry_space_group_name_H-M 'P -1'
_atom_sites_solution_hydrogens geom
_atom_sites_solution_primary direct
_atom_sites_solution_secondary difmap
_audit_creation_date 2015-12-15
_audit_creation_method 'by CrystalStructure 4.1'
_audit_update_record
;
2016-09-08 deposited with the CCDC.
2016-10-07 downloaded from the CCDC.
;
_cell_angle_alpha 94.940(7)
_cell_angle_beta 91.272(6)
_cell_angle_gamma 95.758(7)
_cell_formula_units_Z 4
_cell_length_a 10.070(3)
_cell_length_b 15.616(4)
_cell_length_c 17.611(4)
_cell_measurement_reflns_used 5979
_cell_measurement_temperature 173
_cell_measurement_theta_max 25.28
_cell_measurement_theta_min 3.04
_cell_volume 2743.8(12)
_computing_cell_refinement 'CrystalClear-SM Expert 2.0 rc13'
_computing_data_collection 'CrystalClear-SM Expert 2.0 rc13 (Rigaku, 2009)'
_computing_data_reduction 'CrystalClear-SM Expert 2.0 rc13'
_computing_molecular_graphics 'CrystalStructure 4.1'
_computing_publication_material 'CrystalStructure 4.1 (Rigaku, 2014)'
_computing_structure_refinement 'SHELXL2013 (Sheldrick, 2008)'
_computing_structure_solution 'SIR2004 (Burla, et al., 2005)'
_diffrn_ambient_temperature 173
_diffrn_detector_area_resol_mean 7.353
_diffrn_measured_fraction_theta_full 0.954
_diffrn_measured_fraction_theta_max 0.954
_diffrn_measurement_device_type 'Rigaku Mercury70'
_diffrn_measurement_method \w
_diffrn_radiation_type 'Mo K\a'
_diffrn_radiation_wavelength 0.71075
_diffrn_reflns_av_R_equivalents 0.0780
_diffrn_reflns_Laue_measured_fraction_full 0.954
_diffrn_reflns_Laue_measured_fraction_max 0.954
_diffrn_reflns_limit_h_max 10
_diffrn_reflns_limit_h_min -11
_diffrn_reflns_limit_k_max 18
_diffrn_reflns_limit_k_min -15
_diffrn_reflns_limit_l_max 16
_diffrn_reflns_limit_l_min -20
_diffrn_reflns_number 17265
_diffrn_reflns_point_group_measured_fraction_full 0.954
_diffrn_reflns_point_group_measured_fraction_max 0.954
_diffrn_reflns_theta_full 24.997
_diffrn_reflns_theta_max 24.997
_diffrn_reflns_theta_min 3.040
_diffrn_standards_number 0
_exptl_absorpt_coefficient_mu 0.284
_exptl_absorpt_correction_T_max 0.997
_exptl_absorpt_correction_T_min 0.429
_exptl_absorpt_correction_type multi-scan
_exptl_absorpt_process_details 'REQAB (Rigaku, 1998)'
_exptl_crystal_colour colorless
_exptl_crystal_density_diffrn 1.492
_exptl_crystal_density_method 'not measured'
_exptl_crystal_description platelet
_exptl_crystal_F_000 1272.00
_exptl_crystal_recrystallization_method 'Re-crystallisation from solvent: Dichloromethane'
_exptl_crystal_size_max 0.120
_exptl_crystal_size_mid 0.100
_exptl_crystal_size_min 0.010
_refine_diff_density_max 0.95
_refine_diff_density_min -0.42
_refine_ls_extinction_method none
_refine_ls_goodness_of_fit_ref 1.047
_refine_ls_hydrogen_treatment constr
_refine_ls_number_parameters 705
_refine_ls_number_reflns 9191
_refine_ls_number_restraints 21
_refine_ls_R_factor_all 0.2105
_refine_ls_R_factor_gt 0.0963
_refine_ls_shift/su_max 0.000
_refine_ls_structure_factor_coef Fsqd
_refine_ls_weighting_details 'w = 1/[\s^2^(Fo^2^)+(0.1222P)^2^] where P=(Fo^2^+2Fc^2^)/3'
_refine_ls_weighting_scheme calc
_refine_ls_wR_factor_gt 0.2277
_refine_ls_wR_factor_ref 0.2772
_reflns_number_gt 3915
_reflns_number_total 9191
_reflns_threshold_expression F^2^>2.0\s(F^2^)
_cod_data_source_file c6ob01986b2.cif
_cod_data_source_block 16
_cod_original_cell_volume 2744.0(12)
_cod_database_code 7155355

loop_
_space_group_symop_id
_space_group_symop_operation_xyz
1 +X,+Y,+Z
2 -X,-Y,-Z

loop_
_atom_site_label
_atom_site_type_symbol
_atom_site_fract_x
_atom_site_fract_y
_atom_site_fract_z
_atom_site_U_iso_or_equiv
_atom_site_adp_type
_atom_site_occupancy
_atom_site_site_symmetry_order
_atom_site_calc_flag
_atom_site_refinement_flags_posn
_atom_site_refinement_flags_adp
S2 S 0.29877(18) 1.03566(13) 0.38005(11) 0.0382(5) Uani 1 1 d . .
S6 S 0.6379(2) 0.63293(17) 0.40692(15) 0.0668(7) Uani 1 1 d . .
S32 S 1.4594(2) 0.79914(15) 0.09867(16) 0.0597(7) Uani 1 1 d . .
S36 S 0.86260(18) 1.02486(13) 0.14261(11) 0.0401(5) Uani 1 1 d . .
F3 F 0.5997(4) 1.0534(3) 0.3423(2) 0.0581(13) Uani 1 1 d . .
F5 F 0.8317(4) 0.8076(3) 0.3691(3) 0.0661(14) Uani 1 1 d . .
F21 F 0.1429(5) 0.9307(3) 0.4536(3) 0.0717(16) Uani 1 1 d . .
F22 F 0.0698(4) 1.0509(3) 0.4369(3) 0.0708(15) Uani 1 1 d . .
F23 F 0.0673(4) 0.9538(4) 0.3432(3) 0.0881(19) Uani 1 1 d . .
F24 F 0.3921(6) 0.5839(4) 0.4426(4) 0.101(2) Uani 1 1 d . .
F25 F 0.5140(6) 0.4823(4) 0.4182(4) 0.106(2) Uani 1 1 d . .
F26 F 0.4404(7) 0.5467(5) 0.3274(4) 0.122(2) Uani 1 1 d . .
F33 F 1.5257(4) 0.9992(3) 0.0861(3) 0.0689(15) Uani 1 1 d . .
F35 F 1.1576(4) 1.1668(3) 0.1011(3) 0.0664(14) Uani 1 1 d . .
F51 F 1.2432(5) 0.6943(4) 0.0728(4) 0.097(2) Uani 1 1 d . .
F52 F 1.4240(5) 0.6341(3) 0.0737(3) 0.0811(16) Uani 1 1 d . .
F53 F 1.3415(7) 0.6845(3) 0.1783(3) 0.105(2) Uani 1 1 d . .
F54 F 0.8879(6) 1.1908(4) 0.1360(4) 0.112(2) Uani 1 1 d . .
F55 F 0.6951(5) 1.1375(4) 0.1626(4) 0.120(3) Uani 1 1 d . .
F56 F 0.8475(7) 1.1524(4) 0.2442(4) 0.122(3) Uani 1 1 d . .
O2 O 0.3551(4) 0.9515(3) 0.3431(2) 0.0320(12) Uani 1 1 d . .
O6 O 0.5880(5) 0.7012(4) 0.3554(3) 0.0482(14) Uani 1 1 d . .
O21 O 0.3672(5) 1.0669(3) 0.4503(3) 0.0463(14) Uani 1 1 d . .
O22 O 0.2776(5) 1.0902(3) 0.3221(3) 0.0558(15) Uani 1 1 d . .
O23 O 0.6569(6) 0.6672(4) 0.4834(4) 0.081(2) Uani 1 1 d . .
O24 O 0.7374(6) 0.5894(4) 0.3682(4) 0.086(2) Uani 1 1 d . .
O32 O 1.3707(5) 0.8626(4) 0.1451(3) 0.0582(15) Uani 1 1 d . .
O36 O 1.0066(5) 1.0338(3) 0.1728(3) 0.0494(14) Uani 1 1 d . .
O51 O 1.4606(7) 0.8122(5) 0.0223(4) 0.101(2) Uani 1 1 d . .
O52 O 1.5738(6) 0.7972(5) 0.1452(5) 0.119(3) Uani 1 1 d . .
O53 O 0.8523(5) 1.0155(3) 0.0625(3) 0.0520(14) Uani 1 1 d . .
O54 O 0.7845(6) 0.9699(4) 0.1869(3) 0.0684(18) Uani 1 1 d . .
C1 C 0.4656(6) 0.8241(5) 0.3593(4) 0.0360(19) Uani 1 1 d . .
H1 H 0.4458 0.8076 0.3037 0.043 Uiso 1 1 calc R U
C2 C 0.4800(6) 0.9228(5) 0.3731(4) 0.0359(19) Uani 1 1 d . .
H2 H 0.4924 0.9411 0.4289 0.043 Uiso 1 1 calc R U
C3 C 0.5939(7) 0.9638(5) 0.3296(4) 0.042(2) Uani 1 1 d . .
H3 H 0.5781 0.9465 0.2739 0.050 Uiso 1 1 calc R U
C4 C 0.7221(7) 0.9331(6) 0.3552(4) 0.050(2) Uani 1 1 d . .
H4A H 0.7970 0.9601 0.3271 0.060 Uiso 1 1 calc R U
H4B H 0.7387 0.9502 0.4103 0.060 Uiso 1 1 calc R U
C5 C 0.7144(6) 0.8372(6) 0.3407(4) 0.048(2) Uani 1 1 d . .
H5 H 0.7045 0.8206 0.2846 0.057 Uiso 1 1 calc R U
C6 C 0.5985(7) 0.7934(5) 0.3805(4) 0.041(2) Uani 1 1 d . .
H6 H 0.6145 0.8023 0.4370 0.049 Uiso 1 1 calc R U
C7 C 0.3519(6) 0.7844(4) 0.4044(4) 0.0294(17) Uani 1 1 d . .
C8 C 0.3553(7) 0.7946(5) 0.4839(4) 0.043(2) Uani 1 1 d . .
H8 H 0.4282 0.8290 0.5100 0.052 Uiso 1 1 calc R U
C9 C 0.2565(7) 0.7563(5) 0.5250(4) 0.040(2) Uani 1 1 d . .
H9 H 0.2643 0.7625 0.5791 0.048 Uiso 1 1 calc R U
C10 C 0.1453(7) 0.7087(5) 0.4900(4) 0.0343(18) Uani 1 1 d . .
C11 C 0.1395(7) 0.7006(5) 0.4121(4) 0.0365(18) Uani 1 1 d . .
H11 H 0.0634 0.6690 0.3867 0.044 Uiso 1 1 calc R U
C12 C 0.2415(6) 0.7372(4) 0.3679(4) 0.0328(18) Uani 1 1 d . .
H12 H 0.2346 0.7296 0.3138 0.039 Uiso 1 1 calc R U
C13 C 0.0367(7) 0.6650(5) 0.5365(4) 0.042(2) Uani 1 1 d . .
H13 H -0.0371 0.6381 0.5006 0.050 Uiso 1 1 calc R U
C14 C -0.0211(8) 0.7297(5) 0.5940(5) 0.053(2) Uani 1 1 d . .
H14A H -0.0696 0.7699 0.5660 0.064 Uiso 1 1 calc R U
H14B H 0.0529 0.7641 0.6242 0.064 Uiso 1 1 calc R U
C15 C -0.1176(7) 0.6839(5) 0.6487(4) 0.052(2) Uani 1 1 d . .
H15A H -0.1458 0.7274 0.6877 0.062 Uiso 1 1 calc R U
H15B H -0.1984 0.6570 0.6194 0.062 Uiso 1 1 calc R U
C16 C -0.0542(7) 0.6151(5) 0.6882(4) 0.047(2) Uani 1 1 d D .
H16 H 0.0258 0.6447 0.7179 0.056 Uiso 1 1 calc R U
C17 C -0.0044(8) 0.5501(5) 0.6309(4) 0.052(2) Uani 1 1 d . .
H17A H -0.0811 0.5187 0.6007 0.063 Uiso 1 1 calc R U
H17B H 0.0404 0.5074 0.6580 0.063 Uiso 1 1 calc R U
C18 C 0.0937(8) 0.5931(5) 0.5771(4) 0.049(2) Uani 1 1 d . .
H18A H 0.1194 0.5485 0.5382 0.058 Uiso 1 1 calc R U
H18B H 0.1756 0.6176 0.6066 0.058 Uiso 1 1 calc R U
C19 C -0.1446(8) 0.5701(6) 0.7455(4) 0.068(3) Uani 1 1 d D .
H19A H -0.2301 0.5470 0.7191 0.081 Uiso 1 1 calc R U
H19B H -0.1013 0.5205 0.7623 0.081 Uiso 1 1 calc R U
C20 C -0.1747(9) 0.6287(6) 0.8164(5) 0.076(3) Uani 1 1 d D .
H20A H -0.0897 0.6565 0.8405 0.091 Uiso 1 1 calc R U
H20B H -0.2271 0.6749 0.8006 0.091 Uiso 1 1 calc R U
C21 C -0.2516(9) 0.5788(7) 0.8735(5) 0.087(3) Uani 1 1 d D .
H21A H -0.1935 0.5408 0.8966 0.104 Uiso 1 1 calc R U
H21B H -0.3286 0.5440 0.8478 0.104 Uiso 1 1 calc R U
H21C H -0.2825 0.6192 0.9133 0.104 Uiso 1 1 calc R U
C22 C 0.1332(8) 0.9876(6) 0.4043(6) 0.054(2) Uani 1 1 d . .
C23 C 0.4863(11) 0.5578(7) 0.3968(7) 0.077(3) Uani 1 1 d . .
C31 C 1.1820(7) 0.9420(5) 0.1487(4) 0.043(2) Uani 1 1 d . .
H31 H 1.2037 0.9536 0.2046 0.052 Uiso 1 1 calc R U
C32 C 1.3140(6) 0.9323(5) 0.1086(4) 0.0379(19) Uani 1 1 d . .
H32 H 1.2964 0.9151 0.0530 0.046 Uiso 1 1 calc R U
C33 C 1.4077(7) 1.0132(5) 0.1194(5) 0.054(2) Uani 1 1 d . .
H33 H 1.4269 1.0259 0.1754 0.065 Uiso 1 1 calc R U
C34 C 1.3472(7) 1.0873(5) 0.0927(4) 0.047(2) Uani 1 1 d . .
H34A H 1.3319 1.0780 0.0368 0.056 Uiso 1 1 calc R U
H34B H 1.4101 1.1401 0.1038 0.056 Uiso 1 1 calc R U
C35 C 1.2162(7) 1.1010(5) 0.1300(5) 0.045(2) Uani 1 1 d . .
H35 H 1.2358 1.1176 0.1855 0.054 Uiso 1 1 calc R U
C36 C 1.1226(6) 1.0209(5) 0.1231(4) 0.0329(18) Uani 1 1 d . .
H36 H 1.0895 1.0085 0.0689 0.039 Uiso 1 1 calc R U
C37 C 1.0852(7) 0.8601(5) 0.1381(5) 0.047(2) Uani 1 1 d . .
C38 C 1.0240(8) 0.8299(5) 0.0677(5) 0.052(2) Uani 1 1 d . .
H38 H 1.0409 0.8614 0.0246 0.063 Uiso 1 1 calc R U
C39 C 0.9384(8) 0.7539(5) 0.0604(4) 0.048(2) Uani 1 1 d . .
H39 H 0.8962 0.7352 0.0122 0.058 Uiso 1 1 calc R U
C40 C 0.9131(7) 0.7049(5) 0.1206(4) 0.042(2) Uani 1 1 d . .
C41 C 0.9781(8) 0.7367(5) 0.1915(4) 0.048(2) Uani 1 1 d . .
H41 H 0.9627 0.7058 0.2351 0.058 Uiso 1 1 calc R U
C42 C 1.0622(7) 0.8109(5) 0.1974(5) 0.044(2) Uani 1 1 d . .
H42 H 1.1067 0.8292 0.2451 0.053 Uiso 1 1 calc R U
C43 C 0.8268(8) 0.6188(5) 0.1114(5) 0.051(2) Uani 1 1 d . .
H43 H 0.7746 0.6154 0.0620 0.061 Uiso 1 1 calc R U
C44 C 0.9139(9) 0.5453(5) 0.1078(6) 0.072(3) Uani 1 1 d . .
H44A H 0.9742 0.5514 0.1536 0.086 Uiso 1 1 calc R U
H44B H 0.9697 0.5477 0.0623 0.086 Uiso 1 1 calc R U
C45 C 0.8285(10) 0.4574(6) 0.1038(7) 0.102(4) Uani 1 1 d . .
H45A H 0.7789 0.4481 0.0541 0.122 Uiso 1 1 calc R U
H45B H 0.8887 0.4112 0.1057 0.122 Uiso 1 1 calc R U
C46 C 0.7326(9) 0.4494(5) 0.1651(7) 0.089(4) Uani 1 1 d D .
H46 H 0.7869 0.4584 0.2139 0.107 Uiso 1 1 calc R U
C47 C 0.6443(8) 0.5215(5) 0.1672(6) 0.069(3) Uani 1 1 d . .
H47A H 0.5834 0.5169 0.2104 0.082 Uiso 1 1 calc R U
H47B H 0.5891 0.5165 0.1195 0.082 Uiso 1 1 calc R U
C48 C 0.7273(7) 0.6090(5) 0.1761(5) 0.055(2) Uani 1 1 d . .
H48A H 0.7770 0.6156 0.2257 0.066 Uiso 1 1 calc R U
H48B H 0.6671 0.6554 0.1761 0.066 Uiso 1 1 calc R U
C49 C 0.6462(13) 0.3621(7) 0.1676(7) 0.136(5) Uani 1 1 d D U
H49A H 0.7010 0.3144 0.1533 0.163 Uiso 1 1 calc R U
H49B H 0.5713 0.3586 0.1298 0.163 Uiso 1 1 calc R U
C50 C 0.5896(14) 0.3507(9) 0.2476(7) 0.138(5) Uani 1 1 d D U
H50A H 0.6661 0.3595 0.2847 0.165 Uiso 1 1 calc R U
H50B H 0.5334 0.3983 0.2597 0.165 Uiso 1 1 calc R U
C51 C 0.5090(18) 0.2680(10) 0.2626(10) 0.210(7) Uani 1 1 d D U
H51A H 0.5692 0.2253 0.2750 0.252 Uiso 1 1 calc R U
H51B H 0.4542 0.2459 0.2171 0.252 Uiso 1 1 calc R U
H51C H 0.4509 0.2789 0.3056 0.252 Uiso 1 1 calc R U
C52 C 1.3602(10) 0.6978(6) 0.1055(6) 0.065(3) Uani 1 1 d . .
C53 C 0.8224(10) 1.1322(6) 0.1721(7) 0.069(3) Uani 1 1 d . .

loop_
_atom_site_aniso_label
_atom_site_aniso_U_11
_atom_site_aniso_U_22
_atom_site_aniso_U_33
_atom_site_aniso_U_23
_atom_site_aniso_U_13
_atom_site_aniso_U_12
S2 0.0403(11) 0.0461(14) 0.0282(12) 0.0049(10) 0.0032(9) 0.0017(9)
S6 0.0707(16) 0.0781(19) 0.0573(17) 0.0188(14) -0.0088(13) 0.0275(14)
S32 0.0470(13) 0.0588(17) 0.0770(19) 0.0147(13) 0.0076(13) 0.0149(11)
S36 0.0435(12) 0.0494(14) 0.0268(12) 0.0044(10) 0.0040(9) 0.0005(10)
F3 0.052(3) 0.062(4) 0.059(3) 0.016(3) 0.012(2) -0.010(2)
F5 0.032(2) 0.108(4) 0.064(3) 0.026(3) 0.004(2) 0.020(2)
F21 0.067(3) 0.065(4) 0.088(4) 0.025(3) 0.040(3) 0.005(3)
F22 0.064(3) 0.069(4) 0.083(4) 0.003(3) 0.034(3) 0.019(3)
F23 0.035(3) 0.137(5) 0.080(4) -0.038(4) -0.006(3) -0.008(3)
F24 0.090(4) 0.081(4) 0.139(6) 0.036(4) 0.017(4) 0.014(3)
F25 0.145(6) 0.062(4) 0.118(5) 0.017(4) 0.026(4) 0.033(4)
F26 0.147(6) 0.120(6) 0.088(5) 0.020(4) -0.036(4) -0.037(4)
F33 0.036(3) 0.072(4) 0.094(4) 0.000(3) 0.003(3) -0.007(2)
F35 0.075(3) 0.048(3) 0.080(4) 0.015(3) 0.008(3) 0.015(3)
F51 0.065(4) 0.081(4) 0.138(6) -0.028(4) -0.014(4) 0.010(3)
F52 0.082(4) 0.061(4) 0.099(4) -0.009(3) 0.007(3) 0.017(3)
F53 0.179(6) 0.061(4) 0.077(4) 0.017(3) 0.031(4) 0.014(4)
F54 0.092(4) 0.053(4) 0.196(7) 0.008(4) 0.042(5) 0.020(3)
F55 0.062(4) 0.078(5) 0.208(7) -0.058(4) -0.002(4) 0.020(3)
F56 0.156(6) 0.110(6) 0.097(5) -0.053(4) -0.019(4) 0.050(5)
O2 0.031(3) 0.045(3) 0.021(3) 0.002(2) 0.002(2) 0.009(2)
O6 0.051(3) 0.060(4) 0.039(3) 0.017(3) -0.002(3) 0.023(3)
O21 0.047(3) 0.058(4) 0.030(3) -0.007(3) 0.000(2) 0.002(3)
O22 0.076(4) 0.057(4) 0.040(3) 0.022(3) 0.006(3) 0.020(3)
O23 0.091(5) 0.105(6) 0.053(4) 0.023(4) -0.023(3) 0.030(4)
O24 0.079(4) 0.099(5) 0.090(5) 0.013(4) 0.009(4) 0.060(4)
O32 0.060(3) 0.059(4) 0.058(4) 0.010(3) -0.011(3) 0.019(3)
O36 0.058(3) 0.054(4) 0.037(3) 0.002(3) 0.000(3) 0.012(3)
O51 0.130(6) 0.097(6) 0.082(6) 0.014(4) 0.046(5) 0.025(5)
O52 0.071(5) 0.076(6) 0.207(9) 0.003(5) -0.058(5) 0.020(4)
O53 0.057(3) 0.061(4) 0.038(3) 0.000(3) 0.001(3) 0.009(3)
O54 0.087(4) 0.068(4) 0.049(4) 0.014(3) 0.017(3) -0.007(3)
C1 0.033(4) 0.049(6) 0.025(4) 0.003(4) 0.001(3) -0.002(4)
C2 0.021(4) 0.060(6) 0.027(4) 0.003(4) -0.001(3) 0.005(4)
C3 0.036(4) 0.062(6) 0.027(5) 0.008(4) 0.005(4) -0.001(4)
C4 0.027(4) 0.101(8) 0.019(4) 0.007(4) 0.000(3) -0.004(4)
C5 0.026(4) 0.082(7) 0.039(5) 0.014(5) 0.002(4) 0.015(4)
C6 0.038(4) 0.062(6) 0.023(4) 0.010(4) -0.002(3) 0.004(4)
C7 0.036(4) 0.031(5) 0.022(4) 0.005(3) 0.002(3) 0.004(3)
C8 0.039(4) 0.049(6) 0.037(5) -0.006(4) -0.006(4) -0.015(4)
C9 0.040(4) 0.048(5) 0.030(5) 0.005(4) 0.010(4) -0.009(4)
C10 0.035(4) 0.038(5) 0.030(5) 0.006(4) 0.001(4) 0.002(4)
C11 0.037(4) 0.047(5) 0.023(5) 0.000(4) -0.011(3) -0.001(4)
C12 0.033(4) 0.036(5) 0.030(4) 0.006(4) -0.007(3) 0.003(3)
C13 0.039(4) 0.046(5) 0.040(5) 0.009(4) -0.002(4) -0.003(4)
C14 0.058(5) 0.044(6) 0.061(6) 0.017(4) 0.020(4) 0.011(4)
C15 0.047(5) 0.064(6) 0.045(5) 0.002(4) 0.017(4) 0.009(4)
C16 0.043(4) 0.053(6) 0.043(5) 0.007(4) -0.011(4) -0.007(4)
C17 0.068(5) 0.045(6) 0.043(5) 0.010(4) -0.009(4) -0.006(4)
C18 0.056(5) 0.044(5) 0.045(5) 0.004(4) 0.013(4) 0.002(4)
C19 0.064(6) 0.089(8) 0.042(6) 0.009(5) 0.006(5) -0.032(5)
C20 0.069(6) 0.096(8) 0.055(6) 0.000(6) 0.008(5) -0.030(6)
C21 0.088(7) 0.128(10) 0.040(6) 0.026(6) 0.014(5) -0.024(7)
C22 0.041(5) 0.068(7) 0.053(6) -0.011(6) 0.013(5) 0.011(5)
C23 0.088(8) 0.061(8) 0.086(9) 0.019(7) 0.013(7) 0.015(6)
C31 0.060(5) 0.036(5) 0.035(5) 0.007(4) -0.008(4) 0.009(4)
C32 0.036(4) 0.048(5) 0.030(5) 0.010(4) -0.013(3) 0.004(4)
C33 0.034(5) 0.063(6) 0.065(6) 0.020(5) -0.012(4) -0.004(4)
C34 0.039(4) 0.052(6) 0.046(5) 0.001(4) 0.000(4) -0.007(4)
C35 0.059(5) 0.034(5) 0.045(5) 0.019(4) -0.017(4) 0.003(4)
C36 0.043(4) 0.043(5) 0.014(4) 0.005(3) 0.014(3) 0.008(4)
C37 0.045(5) 0.039(5) 0.055(6) -0.004(5) -0.015(4) 0.000(4)
C38 0.057(5) 0.048(6) 0.054(6) 0.021(5) 0.005(5) 0.006(5)
C39 0.058(5) 0.050(6) 0.036(5) 0.015(4) -0.012(4) -0.004(4)
C40 0.040(4) 0.050(6) 0.037(5) 0.008(4) -0.001(4) 0.008(4)
C41 0.064(5) 0.042(6) 0.038(5) 0.008(4) 0.001(4) 0.000(4)
C42 0.046(5) 0.044(6) 0.042(5) 0.011(4) -0.012(4) 0.000(4)
C43 0.062(5) 0.040(6) 0.046(5) 0.006(4) -0.008(4) -0.013(4)
C44 0.066(6) 0.046(6) 0.101(8) -0.015(5) 0.030(5) -0.002(5)
C45 0.068(6) 0.040(7) 0.189(13) -0.022(7) 0.029(8) -0.009(5)
C46 0.051(5) 0.030(6) 0.190(12) 0.040(7) 0.011(7) -0.002(4)
C47 0.050(5) 0.041(6) 0.117(8) 0.028(5) 0.003(5) -0.001(4)
C48 0.048(5) 0.044(6) 0.080(7) 0.024(5) 0.019(5) 0.016(4)
C49 0.136(5) 0.135(5) 0.137(5) 0.0123(11) 0.0039(10) 0.0145(11)
C50 0.138(5) 0.137(5) 0.138(5) 0.0127(11) 0.0050(10) 0.0133(11)
C51 0.210(7) 0.210(7) 0.210(7) 0.0187(8) 0.0065(6) 0.0216(9)
C52 0.067(7) 0.058(7) 0.071(8) -0.003(6) 0.003(6) 0.020(5)
C53 0.064(7) 0.047(7) 0.093(9) -0.011(6) 0.017(6) 0.004(5)

loop_
_atom_type_symbol
_atom_type_description
_atom_type_scat_dispersion_real
_atom_type_scat_dispersion_imag
_atom_type_scat_source
C C 0.0033 0.0016
;
International Tables for Crystallography
(Vol. C, Tables 4.2.6.8 and 6.1.1.4)
;
H H 0.0000 0.0000
;
International Tables for Crystallography
(Vol. C, Table 6.1.1.4)
;
F F 0.0171 0.0103
;
International Tables for Crystallography
(Vol. C, Tables 4.2.6.8 and 6.1.1.4)
;
O O 0.0106 0.0060
;
International Tables for Crystallography
(Vol. C, Tables 4.2.6.8 and 6.1.1.4)
;
S S 0.1246 0.1234
;
International Tables for Crystallography
(Vol. C, Tables 4.2.6.8 and 6.1.1.4)
;

loop_
_geom_angle_atom_site_label_1
_geom_angle_atom_site_label_2
_geom_angle_atom_site_label_3
_geom_angle
O22 S2 O21 122.1(4)
O22 S2 O2 108.6(3)
O21 S2 O2 111.7(3)
O22 S2 C22 106.4(4)
O21 S2 C22 106.7(4)
O2 S2 C22 98.7(3)
O23 S6 O24 121.6(4)
O23 S6 O6 111.3(4)
O24 S6 O6 109.1(3)
O23 S6 C23 109.7(5)
O24 S6 C23 105.6(5)
O6 S6 C23 96.5(4)
O51 S32 O52 124.7(5)
O51 S32 O32 112.0(4)
O52 S32 O32 105.1(4)
O51 S32 C52 106.2(5)
O52 S32 C52 106.0(5)
O32 S32 C52 100.0(4)
O54 S36 O53 121.5(4)
O54 S36 O36 109.0(3)
O53 S36 O36 112.8(3)
O54 S36 C53 105.5(4)
O53 S36 C53 106.7(5)
O36 S36 C53 98.6(4)
C2 O2 S2 120.8(4)
C6 O6 S6 122.2(5)
C32 O32 S32 120.8(5)
C36 O36 S36 123.2(4)
C6 C1 C7 112.2(6)
C6 C1 C2 107.6(6)
C7 C1 C2 110.9(5)
C6 C1 H1 108.7
C7 C1 H1 108.7
C2 C1 H1 108.7
O2 C2 C3 107.5(6)
O2 C2 C1 106.3(5)
C3 C2 C1 111.9(6)
O2 C2 H2 110.4
C3 C2 H2 110.4
C1 C2 H2 110.4
F3 C3 C4 110.4(6)
F3 C3 C2 109.4(5)
C4 C3 C2 109.5(6)
F3 C3 H3 109.2
C4 C3 H3 109.2
C2 C3 H3 109.2
C5 C4 C3 109.6(6)
C5 C4 H4A 109.7
C3 C4 H4A 109.7
C5 C4 H4B 109.7
C3 C4 H4B 109.7
H4A C4 H4B 108.2
F5 C5 C4 109.8(6)
F5 C5 C6 107.3(6)
C4 C5 C6 111.5(6)
F5 C5 H5 109.4
C4 C5 H5 109.4
C6 C5 H5 109.4
O6 C6 C5 107.8(6)
O6 C6 C1 106.1(6)
C5 C6 C1 113.1(6)
O6 C6 H6 109.9
C5 C6 H6 109.9
C1 C6 H6 109.9
C12 C7 C8 117.9(6)
C12 C7 C1 121.0(6)
C8 C7 C1 121.1(6)
C9 C8 C7 121.5(7)
C9 C8 H8 119.2
C7 C8 H8 119.2
C8 C9 C10 121.7(7)
C8 C9 H9 119.1
C10 C9 H9 119.1
C11 C10 C9 117.0(6)
C11 C10 C13 121.7(7)
C9 C10 C13 121.2(6)
C10 C11 C12 122.7(7)
C10 C11 H11 118.6
C12 C11 H11 118.6
C7 C12 C11 119.1(6)
C7 C12 H12 120.5
C11 C12 H12 120.5
C10 C13 C14 111.9(6)
C10 C13 C18 109.2(5)
C14 C13 C18 110.9(6)
C10 C13 H13 108.3
C14 C13 H13 108.3
C18 C13 H13 108.3
C13 C14 C15 112.0(6)
C13 C14 H14A 109.2
C15 C14 H14A 109.2
C13 C14 H14B 109.2
C15 C14 H14B 109.2
H14A C14 H14B 107.9
C16 C15 C14 112.3(6)
C16 C15 H15A 109.1
C14 C15 H15A 109.1
C16 C15 H15B 109.1
C14 C15 H15B 109.1
H15A C15 H15B 107.9
C17 C16 C15 110.7(6)
C17 C16 C19 110.9(6)
C15 C16 C19 114.2(6)
C17 C16 H16 106.9
C15 C16 H16 106.9
C19 C16 H16 106.9
C16 C17 C18 111.6(6)
C16 C17 H17A 109.3
C18 C17 H17A 109.3
C16 C17 H17B 109.3
C18 C17 H17B 109.3
H17A C17 H17B 108.0
C17 C18 C13 113.3(6)
C17 C18 H18A 108.9
C13 C18 H18A 108.9
C17 C18 H18B 108.9
C13 C18 H18B 108.9
H18A C18 H18B 107.7
C20 C19 C16 114.5(7)
C20 C19 H19A 108.6
C16 C19 H19A 108.6
C20 C19 H19B 108.6
C16 C19 H19B 108.6
H19A C19 H19B 107.6
C21 C20 C19 111.7(7)
C21 C20 H20A 109.3
C19 C20 H20A 109.3
C21 C20 H20B 109.3
C19 C20 H20B 109.3
H20A C20 H20B 107.9
C20 C21 H21A 109.5
C20 C21 H21B 109.5
H21A C21 H21B 109.5
C20 C21 H21C 109.5
H21A C21 H21C 109.5
H21B C21 H21C 109.5
F23 C22 F21 111.3(8)
F23 C22 F22 109.4(7)
F21 C22 F22 107.8(7)
F23 C22 S2 110.2(6)
F21 C22 S2 111.0(6)
F22 C22 S2 107.0(6)
F26 C23 F25 108.6(10)
F26 C23 F24 109.7(10)
F25 C23 F24 106.3(8)
F26 C23 S6 111.9(7)
F25 C23 S6 108.8(8)
F24 C23 S6 111.4(8)
C36 C31 C37 113.1(6)
C36 C31 C32 109.1(6)
C37 C31 C32 112.7(6)
C36 C31 H31 107.2
C37 C31 H31 107.2
C32 C31 H31 107.2
O32 C32 C33 110.0(6)
O32 C32 C31 104.3(5)
C33 C32 C31 112.1(6)
O32 C32 H32 110.1
C33 C32 H32 110.1
C31 C32 H32 110.1
F33 C33 C34 113.5(6)
F33 C33 C32 109.4(7)
C34 C33 C32 111.7(6)
F33 C33 H33 107.4
C34 C33 H33 107.4
C32 C33 H33 107.4
C33 C34 C35 112.4(6)
C33 C34 H34A 109.1
C35 C34 H34A 109.1
C33 C34 H34B 109.1
C35 C34 H34B 109.1
H34A C34 H34B 107.8
F35 C35 C36 110.2(6)
F35 C35 C34 111.6(6)
C36 C35 C34 111.8(6)
F35 C35 H35 107.7
C36 C35 H35 107.7
C34 C35 H35 107.7
C35 C36 O36 109.1(6)
C35 C36 C31 114.3(6)
O36 C36 C31 105.9(5)
C35 C36 H36 109.1
O36 C36 H36 109.1
C31 C36 H36 109.1
C42 C37 C38 117.7(8)
C42 C37 C31 119.8(7)
C38 C37 C31 122.4(8)
C39 C38 C37 120.4(7)
C39 C38 H38 119.8
C37 C38 H38 119.8
C40 C39 C38 122.0(8)
C40 C39 H39 119.0
C38 C39 H39 119.0
C39 C40 C41 116.4(8)
C39 C40 C43 122.0(7)
C41 C40 C43 121.5(7)
C42 C41 C40 120.7(7)
C42 C41 H41 119.7
C40 C41 H41 119.7
C41 C42 C37 122.8(8)
C41 C42 H42 118.6
C37 C42 H42 118.6
C44 C43 C40 110.1(6)
C44 C43 C48 109.8(6)
C40 C43 C48 112.3(6)
C44 C43 H43 108.2
C40 C43 H43 108.2
C48 C43 H43 108.2
C43 C44 C45 111.0(7)
C43 C44 H44A 109.4
C45 C44 H44A 109.4
C43 C44 H44B 109.4
C45 C44 H44B 109.4
H44A C44 H44B 108.0
C46 C45 C44 114.2(8)
C46 C45 H45A 108.7
C44 C45 H45A 108.7
C46 C45 H45B 108.7
C44 C45 H45B 108.7
H45A C45 H45B 107.6
C45 C46 C47 110.5(8)
C45 C46 C49 117.9(9)
C47 C46 C49 109.7(8)
C45 C46 H46 106.0
C47 C46 H46 106.0
C49 C46 H46 106.0
C46 C47 C48 110.8(7)
C46 C47 H47A 109.5
C48 C47 H47A 109.5
C46 C47 H47B 109.5
C48 C47 H47B 109.5
H47A C47 H47B 108.1
C47 C48 C43 111.7(7)
C47 C48 H48A 109.3
C43 C48 H48A 109.3
C47 C48 H48B 109.3
C43 C48 H48B 109.3
H48A C48 H48B 107.9
C46 C49 C50 112.1(10)
C46 C49 H49A 109.2
C50 C49 H49A 109.2
C46 C49 H49B 109.2
C50 C49 H49B 109.2
H49A C49 H49B 107.9
C51 C50 C49 120.1(12)
C51 C50 H50A 107.3
C49 C50 H50A 107.3
C51 C50 H50B 107.3
C49 C50 H50B 107.3
H50A C50 H50B 106.9
C50 C51 H51A 109.5
C50 C51 H51B 109.5
H51A C51 H51B 109.5
C50 C51 H51C 109.5
H51A C51 H51C 109.5
H51B C51 H51C 109.5
F51 C52 F52 108.8(8)
F51 C52 F53 107.0(8)
F52 C52 F53 108.5(8)
F51 C52 S32 113.1(7)
F52 C52 S32 109.2(6)
F53 C52 S32 110.2(7)
F56 C53 F54 107.2(9)
F56 C53 F55 105.2(8)
F54 C53 F55 109.0(9)
F56 C53 S36 111.9(8)
F54 C53 S36 112.7(7)
F55 C53 S36 110.6(7)

loop_
_geom_bond_atom_site_label_1
_geom_bond_atom_site_label_2
_geom_bond_distance
S2 O22 1.411(5)
S2 O21 1.427(5)
S2 O2 1.579(5)
S2 C22 1.834(8)
S6 O23 1.408(6)
S6 O24 1.420(6)
S6 O6 1.570(5)
S6 C23 1.825(11)
S32 O51 1.378(7)
S32 O52 1.403(7)
S32 O32 1.586(6)
S32 C52 1.800(10)
S36 O54 1.405(5)
S36 O53 1.406(5)
S36 O36 1.522(5)
S36 C53 1.799(9)
F3 C3 1.393(8)
F5 C5 1.408(8)
F21 C22 1.303(10)
F22 C22 1.327(8)
F23 C22 1.295(9)
F24 C23 1.331(10)
F25 C23 1.321(11)
F26 C23 1.288(12)
F33 C33 1.366(8)
F35 C35 1.364(8)
F51 C52 1.294(10)
F52 C52 1.328(9)
F53 C52 1.329(10)
F54 C53 1.296(10)
F55 C53 1.301(10)
F56 C53 1.294(11)
O2 C2 1.478(7)
O6 C6 1.462(9)
O32 C32 1.467(8)
O36 C36 1.495(7)
C1 C6 1.515(9)
C1 C7 1.521(9)
C1 C2 1.531(10)
C1 H1 1.0000
C2 C3 1.513(9)
C2 H2 1.0000
C3 C4 1.495(10)
C3 H3 1.0000
C4 C5 1.490(11)
C4 H4A 0.9900
C4 H4B 0.9900
C5 C6 1.510(9)
C5 H5 1.0000
C6 H6 1.0000
C7 C12 1.384(9)
C7 C8 1.394(9)
C8 C9 1.363(9)
C8 H8 0.9500
C9 C10 1.381(10)
C9 H9 0.9500
C10 C11 1.367(9)
C10 C13 1.522(9)
C11 C12 1.407(9)
C11 H11 0.9500
C12 H12 0.9500
C13 C14 1.533(10)
C13 C18 1.534(10)
C13 H13 1.0000
C14 C15 1.551(10)
C14 H14A 0.9900
C14 H14B 0.9900
C15 C16 1.514(10)
C15 H15A 0.9900
C15 H15B 0.9900
C16 C17 1.500(10)
C16 C19 1.541(8)
C16 H16 1.0000
C17 C18 1.531(10)
C17 H17A 0.9900
C17 H17B 0.9900
C18 H18A 0.9900
C18 H18B 0.9900
C19 C20 1.537(10)
C19 H19A 0.9900
C19 H19B 0.9900
C20 C21 1.506(9)
C20 H20A 0.9900
C20 H20B 0.9900
C21 H21A 0.9800
C21 H21B 0.9800
C21 H21C 0.9800
C31 C36 1.521(9)
C31 C37 1.523(10)
C31 C32 1.535(9)
C31 H31 1.0000
C32 C33 1.496(10)
C32 H32 1.0000
C33 C34 1.468(10)
C33 H33 1.0000
C34 C35 1.513(10)
C34 H34A 0.9900
C34 H34B 0.9900
C35 C36 1.484(10)
C35 H35 1.0000
C36 H36 1.0000
C37 C42 1.360(10)
C37 C38 1.395(10)
C38 C39 1.389(10)
C38 H38 0.9500
C39 C40 1.374(10)
C39 H39 0.9500
C40 C41 1.423(10)
C40 C43 1.521(10)
C41 C42 1.359(10)
C41 H41 0.9500
C42 H42 0.9500
C43 C44 1.511(11)
C43 C48 1.542(10)
C43 H43 1.0000
C44 C45 1.540(12)
C44 H44A 0.9900
C44 H44B 0.9900
C45 C46 1.470(12)
C45 H45A 0.9900
C45 H45B 0.9900
C46 C47 1.502(11)
C46 C49 1.546(9)
C46 H46 1.0000
C47 C48 1.521(10)
C47 H47A 0.9900
C47 H47B 0.9900
C48 H48A 0.9900
C48 H48B 0.9900
C49 C50 1.548(10)
C49 H49A 0.9900
C49 H49B 0.9900
C50 C51 1.502(10)
C50 H50A 0.9900
C50 H50B 0.9900
C51 H51A 0.9800
C51 H51B 0.9800
C51 H51C 0.9800

loop_
_geom_torsion_atom_site_label_1
_geom_torsion_atom_site_label_2
_geom_torsion_atom_site_label_3
_geom_torsion_atom_site_label_4
_geom_torsion
O22 S2 O2 C2 126.6(5)
O21 S2 O2 C2 -10.9(5)
C22 S2 O2 C2 -122.8(5)
O23 S6 O6 C6 16.3(6)
O24 S6 O6 C6 -120.6(5)
C23 S6 O6 C6 130.4(6)
O51 S32 O32 C32 -7.0(7)
O52 S32 O32 C32 131.1(6)
C52 S32 O32 C32 -119.1(6)
O54 S36 O36 C36 129.6(5)
O53 S36 O36 C36 -8.5(6)
C53 S36 O36 C36 -120.7(6)
S2 O2 C2 C3 -90.9(6)
S2 O2 C2 C1 149.1(4)
C6 C1 C2 O2 173.2(5)
C7 C1 C2 O2 -63.8(7)
C6 C1 C2 C3 56.1(7)
C7 C1 C2 C3 179.2(6)
O2 C2 C3 F3 61.8(7)
C1 C2 C3 F3 178.1(5)
O2 C2 C3 C4 -177.1(6)
C1 C2 C3 C4 -60.8(8)
F3 C3 C4 C5 -179.7(5)
C2 C3 C4 C5 59.8(8)
C3 C4 C5 F5 -176.3(5)
C3 C4 C5 C6 -57.5(8)
S6 O6 C6 C5 103.1(6)
S6 O6 C6 C1 -135.5(5)
F5 C5 C6 O6 -67.0(7)
C4 C5 C6 O6 172.8(6)
F5 C5 C6 C1 176.0(6)
C4 C5 C6 C1 55.8(9)
C7 C1 C6 O6 66.5(7)
C2 C1 C6 O6 -171.3(5)
C7 C1 C6 C5 -175.6(6)
C2 C1 C6 C5 -53.3(8)
C6 C1 C7 C12 -122.5(7)
C2 C1 C7 C12 117.1(7)
C6 C1 C7 C8 57.6(9)
C2 C1 C7 C8 -62.7(8)
C12 C7 C8 C9 2.9(11)
C1 C7 C8 C9 -177.3(7)
C7 C8 C9 C10 -2.9(12)
C8 C9 C10 C11 0.9(11)
C8 C9 C10 C13 179.0(7)
C9 C10 C11 C12 1.0(11)
C13 C10 C11 C12 -177.1(6)
C8 C7 C12 C11 -1.0(10)
C1 C7 C12 C11 179.1(6)
C10 C11 C12 C7 -0.9(10)
C11 C10 C13 C14 -125.4(8)
C9 C10 C13 C14 56.6(9)
C11 C10 C13 C18 111.4(8)
C9 C10 C13 C18 -66.5(9)
C10 C13 C14 C15 -172.3(7)
C18 C13 C14 C15 -50.1(9)
C13 C14 C15 C16 53.6(9)
C14 C15 C16 C17 -56.2(9)
C14 C15 C16 C19 177.8(7)
C15 C16 C17 C18 56.3(9)
C19 C16 C17 C18 -175.9(7)
C16 C17 C18 C13 -54.9(9)
C10 C13 C18 C17 175.0(6)
C14 C13 C18 C17 51.3(9)
C17 C16 C19 C20 166.9(8)
C15 C16 C19 C20 -67.2(10)
C16 C19 C20 C21 -174.2(8)
O22 S2 C22 F23 51.4(7)
O21 S2 C22 F23 -176.9(6)
O2 S2 C22 F23 -61.0(7)
O22 S2 C22 F21 175.1(6)
O21 S2 C22 F21 -53.2(7)
O2 S2 C22 F21 62.7(6)
O22 S2 C22 F22 -67.5(7)
O21 S2 C22 F22 64.2(7)
O2 S2 C22 F22 -179.9(6)
O23 S6 C23 F26 158.7(8)
O24 S6 C23 F26 -68.7(9)
O6 S6 C23 F26 43.3(8)
O23 S6 C23 F25 -81.3(8)
O24 S6 C23 F25 51.3(9)
O6 S6 C23 F25 163.2(7)
O23 S6 C23 F24 35.5(9)
O24 S6 C23 F24 168.1(7)
O6 S6 C23 F24 -80.0(8)
S32 O32 C32 C33 -91.5(7)
S32 O32 C32 C31 148.1(5)
C36 C31 C32 O32 172.4(6)
C37 C31 C32 O32 -61.1(8)
C36 C31 C32 C33 53.4(8)
C37 C31 C32 C33 179.9(7)
O32 C32 C33 F33 61.2(8)
C31 C32 C33 F33 176.7(6)
O32 C32 C33 C34 -172.4(6)
C31 C32 C33 C34 -56.9(9)
F33 C33 C34 C35 179.5(6)
C32 C33 C34 C35 55.4(10)
C33 C34 C35 F35 -176.3(7)
C33 C34 C35 C36 -52.3(9)
F35 C35 C36 O36 -65.7(7)
C34 C35 C36 O36 169.5(6)
F35 C35 C36 C31 176.0(6)
C34 C35 C36 C31 51.2(8)
S36 O36 C36 C35 121.5(6)
S36 O36 C36 C31 -115.1(6)
C37 C31 C36 C35 -177.8(6)
C32 C31 C36 C35 -51.5(8)
C37 C31 C36 O36 62.1(8)
C32 C31 C36 O36 -171.7(5)
C36 C31 C37 C42 -128.3(7)
C32 C31 C37 C42 107.4(8)
C36 C31 C37 C38 55.6(9)
C32 C31 C37 C38 -68.7(9)
C42 C37 C38 C39 2.6(11)
C31 C37 C38 C39 178.7(7)
C37 C38 C39 C40 -1.5(12)
C38 C39 C40 C41 0.7(11)
C38 C39 C40 C43 -175.8(7)
C39 C40 C41 C42 -1.1(11)
C43 C40 C41 C42 175.4(7)
C40 C41 C42 C37 2.4(12)
C38 C37 C42 C41 -3.1(12)
C31 C37 C42 C41 -179.3(7)
C39 C40 C43 C44 101.4(9)
C41 C40 C43 C44 -75.0(9)
C39 C40 C43 C48 -135.9(7)
C41 C40 C43 C48 47.7(10)
C40 C43 C44 C45 176.3(8)
C48 C43 C44 C45 52.1(10)
C43 C44 C45 C46 -53.9(12)
C44 C45 C46 C47 55.1(13)
C44 C45 C46 C49 -177.6(10)
C45 C46 C47 C48 -56.3(12)
C49 C46 C47 C48 172.0(9)
C46 C47 C48 C43 57.6(10)
C44 C43 C48 C47 -55.6(9)
C40 C43 C48 C47 -178.5(7)
C45 C46 C49 C50 159.4(11)
C47 C46 C49 C50 -73.0(13)
C46 C49 C50 C51 -176.8(13)
O51 S32 C52 F51 -53.5(8)
O52 S32 C52 F51 172.0(7)
O32 S32 C52 F51 63.1(8)
O51 S32 C52 F52 67.7(8)
O52 S32 C52 F52 -66.8(8)
O32 S32 C52 F52 -175.7(6)
O51 S32 C52 F53 -173.2(6)
O52 S32 C52 F53 52.3(8)
O32 S32 C52 F53 -56.7(7)
O54 S36 C53 F56 59.0(8)
O53 S36 C53 F56 -170.6(7)
O36 S36 C53 F56 -53.6(8)
O54 S36 C53 F54 179.8(8)
O53 S36 C53 F54 -49.8(9)
O36 S36 C53 F54 67.3(9)
O54 S36 C53 F55 -58.0(9)
O53 S36 C53 F55 72.5(8)
O36 S36 C53 F55 -170.5(8)
